data_2224312
loop_
_publ_author_name
'Ziegler, Katharina'
'Schollmeyer, Dieter'
'Laufer, Stefan'

_publ_section_title
<i>N</i>-{4-[4-(4-Fluorophenyl)-1-(2-methoxyethyl)-2-methylsulfanyl-1<i>H</i>-imidazol-5-yl]-2-pyridyl}-2-methyl-3-phenylpropionamide
_journal_coeditor_code IM2161
_journal_issue 12
_journal_name_full 'Acta Crystallographica Section E'
_journal_page_first o3128
_journal_paper_doi 10.1107/S1600536809048661
_journal_volume 65
_journal_year 2009
_chemical_formula_iupac 'C28 H29 F N4 O2 S'
_chemical_formula_moiety 'C28 H29 F N4 O2 S'
_chemical_formula_sum 'C28 H29 F N4 O2 S'
_chemical_formula_weight 504.61
_chemical_name_systematic
;
<i>N</i>-{4-[4-(4-Fluorophenyl)-1-(2-methoxyethyl)-2-methylsulfanyl-
1<i>H</i>-imidazol-5-yl]-2-pyridyl}-2-methyl-3-phenylpropionamide
;
_space_group_IT_number 9
_symmetry_cell_setting monoclinic
_symmetry_space_group_name_Hall 'C -2yc'
_symmetry_space_group_name_H-M 'C 1 c 1'
_atom_sites_solution_hydrogens geom
_atom_sites_solution_primary direct
_atom_sites_solution_secondary difmap
_audit_creation_method SHELXL-97
_cell_angle_alpha 90.00
_cell_angle_beta 117.9530(10)
_cell_angle_gamma 90.00
_cell_formula_units_Z 4
_cell_length_a 10.6254(5)
_cell_length_b 28.5420(10)
_cell_length_c 9.8380(4)
_cell_measurement_reflns_used 9849
_cell_measurement_temperature 173(2)
_cell_measurement_theta_max 27.8
_cell_measurement_theta_min 2.3
_cell_volume 2635.49(19)
_computing_cell_refinement 'SAINT (Bruker, 2006)'
_computing_data_collection 'APEX2 (Bruker, 2006)'
_computing_data_reduction 'SAINT (Bruker, 2006)'
_computing_molecular_graphics 'PLATON (Spek, 2009)'
_computing_publication_material 'PLATON (Spek, 2009)'
_computing_structure_refinement 'SHELXL97 (Sheldrick, 2008)'
_computing_structure_solution 'SIR97 (Altomare <i>et al.</i>,  1999)'
_diffrn_ambient_temperature 173(2)
_diffrn_measured_fraction_theta_full 0.996
_diffrn_measured_fraction_theta_max 0.996
_diffrn_measurement_device '\k-geometry diffractometer'
_diffrn_measurement_device_type 'Bruker SMART CCD'
_diffrn_measurement_method 'CCD scan'
_diffrn_radiation_monochromator graphite
_diffrn_radiation_type MoK\a
_diffrn_radiation_wavelength 0.71073
_diffrn_reflns_av_R_equivalents 0.0199
_diffrn_reflns_av_sigmaI/netI 0.0177
_diffrn_reflns_limit_h_max 13
_diffrn_reflns_limit_h_min -13
_diffrn_reflns_limit_k_max 36
_diffrn_reflns_limit_k_min -36
_diffrn_reflns_limit_l_max 12
_diffrn_reflns_limit_l_min -12
_diffrn_reflns_number 21744
_diffrn_reflns_theta_full 27.83
_diffrn_reflns_theta_max 27.83
_diffrn_reflns_theta_min 1.43
_exptl_absorpt_coefficient_mu 0.162
_exptl_absorpt_correction_T_max 0.746
_exptl_absorpt_correction_T_min 0.685
_exptl_absorpt_correction_type multi-scan
_exptl_absorpt_process_details '(SADABS; Bruker, 2006)'
_exptl_crystal_colour colourless
_exptl_crystal_density_diffrn 1.272
_exptl_crystal_density_method 'not measured'
_exptl_crystal_description plate
_exptl_crystal_F_000 1064
_exptl_crystal_size_max 0.50
_exptl_crystal_size_mid 0.50
_exptl_crystal_size_min 0.20
_refine_diff_density_max 0.273
_refine_diff_density_min -0.168
_refine_ls_abs_structure_details 'Flack (1983), 3058 Friedel pairs'
_refine_ls_abs_structure_Flack 0.13(4)
_refine_ls_extinction_method none
_refine_ls_goodness_of_fit_ref 1.029
_refine_ls_hydrogen_treatment constr
_refine_ls_matrix_type full
_refine_ls_number_parameters 328
_refine_ls_number_reflns 6183
_refine_ls_number_restraints 2
_refine_ls_restrained_S_all 1.029
_refine_ls_R_factor_all 0.0296
_refine_ls_R_factor_gt 0.0286
_refine_ls_shift/su_max 0.003
_refine_ls_shift/su_mean 0.000
_refine_ls_structure_factor_coef Fsqd
_refine_ls_weighting_details 'calc w=1/[\s^2^(Fo^2^)+(0.0517P)^2^+0.6111P] where P=(Fo^2^+2Fc^2^)/3'
_refine_ls_weighting_scheme calc
_refine_ls_wR_factor_obs 0.0772
_refine_ls_wR_factor_ref 0.0781
_reflns_number_gt 6019
_reflns_number_total 6183
_reflns_threshold_expression I>2sigma(I)
_cod_data_source_file im2161.cif
_cod_data_source_block I
_cod_original_cell_volume 2635.5(2)
_cod_original_sg_symbol_H-M 'C c'
_cod_database_code 2224312
_cod_database_fobs_code 2224312

loop_
_symmetry_equiv_pos_as_xyz
'x, y, z'
'x, -y, z+1/2'
'x+1/2, y+1/2, z'
'x+1/2, -y+1/2, z+1/2'

loop_
_atom_site_type_symbol
_atom_site_label
_atom_site_fract_x
_atom_site_fract_y
_atom_site_fract_z
_atom_site_U_iso_or_equiv
_atom_site_adp_type
_atom_site_calc_flag
_atom_site_refinement_flags
_atom_site_occupancy
_atom_site_disorder_assembly
_atom_site_disorder_group
C C1 0.24375(13) 0.39688(4) 0.21997(14) 0.0222(2) Uani d . 1 . .
H H1 0.2260 0.4140 0.1298 0.027 Uiso calc R 1 . .
C C2 0.28100(12) 0.34968(4) 0.23423(13) 0.0205(2) Uani d . 1 . .
C C3 0.30589(15) 0.32580(5) 0.36839(15) 0.0281(3) Uani d . 1 . .
H H3 0.3316 0.2936 0.3816 0.034 Uiso calc R 1 . .
C C4 0.29180(17) 0.35060(5) 0.48168(16) 0.0331(3) Uani d . 1 . .
H H4 0.3079 0.3343 0.5726 0.040 Uiso calc R 1 . .
N N5 0.25706(13) 0.39587(4) 0.47118(13) 0.0295(2) Uani d . 1 . .
C C6 0.23312(13) 0.41848(4) 0.34154(14) 0.0225(2) Uani d . 1 . .
N N7 0.19830(12) 0.46584(4) 0.34381(12) 0.0262(2) Uani d . 1 . .
H H7 0.1880 0.4758 0.4166 0.031 Uiso d R 1 . .
C C8 0.17895(15) 0.49964(4) 0.23856(15) 0.0268(3) Uani d . 1 . .
O O9 0.18466(13) 0.49193(3) 0.11861(11) 0.0367(2) Uani d . 1 . .
C C10 0.15915(17) 0.54895(5) 0.28535(17) 0.0317(3) Uani d . 1 . .
H H10 0.1283 0.5465 0.3667 0.038 Uiso calc R 1 . .
C C11 0.30411(19) 0.57371(6) 0.35365(19) 0.0403(3) Uani d . 1 . .
H H11A 0.2944 0.6056 0.3846 0.060 Uiso calc R 1 . .
H H11B 0.3375 0.5751 0.2763 0.060 Uiso calc R 1 . .
H H11C 0.3730 0.5563 0.4437 0.060 Uiso calc R 1 . .
C C12 0.04625(17) 0.57601(5) 0.14924(18) 0.0349(3) Uani d . 1 . .
H H12A 0.0524 0.6095 0.1780 0.042 Uiso calc R 1 . .
H H12B 0.0682 0.5737 0.0621 0.042 Uiso calc R 1 . .
C C13 -0.10448(17) 0.55944(5) 0.09573(18) 0.0344(3) Uani d . 1 . .
C C14 -0.1682(2) 0.52638(6) -0.0202(2) 0.0451(4) Uani d . 1 . .
H H14 -0.1143 0.5122 -0.0635 0.054 Uiso calc R 1 . .
C C15 -0.3093(2) 0.51393(7) -0.0734(3) 0.0575(5) Uani d . 1 . .
H H15 -0.3517 0.4915 -0.1537 0.069 Uiso calc R 1 . .
C C16 -0.3892(2) 0.53379(7) -0.0109(3) 0.0623(6) Uani d . 1 . .
H H16 -0.4863 0.5253 -0.0484 0.075 Uiso calc R 1 . .
C C17 -0.3265(2) 0.56607(7) 0.1068(3) 0.0559(5) Uani d . 1 . .
H H17 -0.3806 0.5798 0.1506 0.067 Uiso calc R 1 . .
C C18 -0.1852(2) 0.57843(6) 0.1611(2) 0.0424(4) Uani d . 1 . .
H H18 -0.1424 0.6001 0.2437 0.051 Uiso calc R 1 . .
C C19 0.29361(12) 0.32572(4) 0.10753(13) 0.0203(2) Uani d . 1 . .
N N20 0.42522(11) 0.31378(4) 0.11967(11) 0.0215(2) Uani d . 1 . .
C C21 0.39870(12) 0.29288(4) -0.01583(13) 0.0215(2) Uani d . 1 . .
N N22 0.26214(11) 0.29049(4) -0.11212(12) 0.0224(2) Uani d . 1 . .
C C23 0.19440(13) 0.31074(4) -0.03559(13) 0.0203(2) Uani d . 1 . .
C C24 0.56487(13) 0.32057(5) 0.25437(14) 0.0254(2) Uani d . 1 . .
H H24A 0.6281 0.2944 0.2598 0.031 Uiso calc R 1 . .
H H24B 0.5531 0.3194 0.3484 0.031 Uiso calc R 1 . .
C C25 0.63583(15) 0.36626(5) 0.25252(17) 0.0320(3) Uani d . 1 . .
H H25A 0.5692 0.3926 0.2341 0.038 Uiso calc R 1 . .
H H25B 0.7210 0.3713 0.3532 0.038 Uiso calc R 1 . .
O O26 0.67588(14) 0.36466(4) 0.13492(14) 0.0423(3) Uani d . 1 . .
C C27 0.7462(4) 0.40628(8) 0.1299(4) 0.0772(8) Uani d . 1 . .
H H27A 0.8367 0.4091 0.2247 0.116 Uiso calc R 1 . .
H H27B 0.6859 0.4334 0.1204 0.116 Uiso calc R 1 . .
H H27C 0.7645 0.4052 0.0412 0.116 Uiso calc R 1 . .
S S28 0.53568(3) 0.271151(12) -0.04958(4) 0.03048(8) Uani d . 1 . .
C C29 0.43761(19) 0.22789(7) -0.1920(2) 0.0564(6) Uani d . 1 . .
H H29A 0.3579 0.2429 -0.2797 0.085 Uiso calc R 1 . .
H H29B 0.4008 0.2042 -0.1475 0.085 Uiso calc R 1 . .
H H29C 0.5004 0.2128 -0.2267 0.085 Uiso calc R 1 . .
C C30 0.03784(13) 0.31078(4) -0.11083(14) 0.0210(2) Uani d . 1 . .
C C31 -0.03604(13) 0.29825(4) -0.26672(14) 0.0244(2) Uani d . 1 . .
H H31 0.0158 0.2916 -0.3212 0.029 Uiso calc R 1 . .
C C32 -0.18352(14) 0.29538(5) -0.34257(15) 0.0287(3) Uani d . 1 . .
H H32 -0.2330 0.2862 -0.4476 0.034 Uiso calc R 1 . .
C C34 -0.25631(14) 0.30601(5) -0.26286(16) 0.0299(3) Uani d . 1 . .
C C35 -0.18915(14) 0.31932(5) -0.11006(16) 0.0299(3) Uani d . 1 . .
H H35 -0.2426 0.3268 -0.0580 0.036 Uiso calc R 1 . .
C C36 -0.04094(14) 0.32145(5) -0.03438(15) 0.0261(3) Uani d . 1 . .
H H36 0.0073 0.3303 0.0710 0.031 Uiso calc R 1 . .
F F37 -0.40101(9) 0.30368(4) -0.33851(11) 0.0470(2) Uani d . 1 . .

loop_
_atom_site_aniso_label
_atom_site_aniso_U_11
_atom_site_aniso_U_22
_atom_site_aniso_U_33
_atom_site_aniso_U_12
_atom_site_aniso_U_13
_atom_site_aniso_U_23
C1 0.0269(6) 0.0217(5) 0.0189(5) 0.0019(4) 0.0115(4) 0.0007(4)
C2 0.0211(5) 0.0213(5) 0.0175(5) -0.0001(4) 0.0075(4) -0.0016(4)
C3 0.0393(7) 0.0210(6) 0.0253(6) 0.0048(5) 0.0163(5) 0.0033(5)
C4 0.0508(8) 0.0283(7) 0.0243(6) 0.0066(6) 0.0210(6) 0.0072(5)
N5 0.0423(6) 0.0281(6) 0.0232(5) 0.0056(5) 0.0197(5) 0.0013(4)
C6 0.0258(5) 0.0211(6) 0.0224(5) 0.0016(4) 0.0129(4) -0.0002(4)
N7 0.0392(6) 0.0230(5) 0.0226(5) 0.0063(4) 0.0196(5) -0.0012(4)
C8 0.0366(7) 0.0211(6) 0.0263(6) 0.0057(5) 0.0177(5) 0.0006(5)
O9 0.0664(7) 0.0250(5) 0.0277(5) 0.0096(4) 0.0296(5) 0.0035(4)
C10 0.0481(8) 0.0214(6) 0.0323(7) 0.0063(5) 0.0244(6) -0.0012(5)
C11 0.0530(9) 0.0291(7) 0.0381(8) 0.0007(6) 0.0207(7) -0.0063(6)
C12 0.0496(8) 0.0253(6) 0.0385(7) 0.0095(6) 0.0278(7) 0.0060(6)
C13 0.0475(8) 0.0233(6) 0.0365(7) 0.0095(6) 0.0230(6) 0.0070(5)
C14 0.0605(10) 0.0306(7) 0.0449(9) 0.0085(7) 0.0254(8) 0.0024(6)
C15 0.0654(12) 0.0364(9) 0.0530(10) -0.0024(8) 0.0130(9) 0.0001(8)
C16 0.0491(11) 0.0429(10) 0.0877(16) 0.0014(8) 0.0262(11) 0.0206(10)
C17 0.0613(11) 0.0424(10) 0.0804(14) 0.0098(8) 0.0469(11) 0.0124(9)
C18 0.0545(10) 0.0321(8) 0.0483(9) 0.0076(7) 0.0304(8) 0.0035(6)
C19 0.0226(5) 0.0178(5) 0.0206(5) 0.0018(4) 0.0101(4) 0.0013(4)
N20 0.0221(5) 0.0215(5) 0.0203(5) 0.0007(4) 0.0093(4) -0.0010(4)
C21 0.0233(6) 0.0210(5) 0.0219(5) -0.0022(4) 0.0121(5) -0.0024(4)
N22 0.0244(5) 0.0223(5) 0.0217(5) 0.0000(4) 0.0118(4) -0.0013(4)
C23 0.0256(6) 0.0163(5) 0.0194(5) 0.0005(4) 0.0109(5) 0.0002(4)
C24 0.0222(5) 0.0295(6) 0.0202(5) 0.0001(4) 0.0062(4) -0.0018(4)
C25 0.0317(7) 0.0298(7) 0.0331(7) -0.0058(5) 0.0140(6) -0.0099(5)
O26 0.0589(7) 0.0308(5) 0.0498(6) -0.0129(5) 0.0359(6) -0.0098(5)
C27 0.129(2) 0.0429(10) 0.1070(19) -0.0351(13) 0.0947(19) -0.0215(12)
S28 0.02474(14) 0.04109(18) 0.03028(15) -0.00436(13) 0.01678(12) -0.00972(14)
C29 0.0352(8) 0.0700(12) 0.0673(12) -0.0093(8) 0.0267(8) -0.0471(10)
C30 0.0235(5) 0.0166(5) 0.0212(5) 0.0001(4) 0.0090(4) 0.0017(4)
C31 0.0261(6) 0.0222(6) 0.0231(6) 0.0036(4) 0.0100(5) -0.0009(4)
C32 0.0273(6) 0.0277(6) 0.0230(6) 0.0003(5) 0.0051(5) -0.0017(5)
C34 0.0220(6) 0.0307(6) 0.0306(7) -0.0028(5) 0.0069(5) 0.0023(5)
C35 0.0270(6) 0.0364(7) 0.0299(7) -0.0043(5) 0.0165(5) -0.0004(5)
C36 0.0265(6) 0.0304(7) 0.0208(5) -0.0042(5) 0.0106(5) -0.0006(4)
F37 0.0225(4) 0.0728(7) 0.0388(5) -0.0065(4) 0.0086(4) -0.0028(5)

loop_
_atom_type_symbol
_atom_type_description
_atom_type_scat_dispersion_real
_atom_type_scat_dispersion_imag
_atom_type_scat_source
C C 0.0033 0.0016 'International Tables Vol C Tables 4.2.6.8 and 6.1.1.4'
H H 0.0000 0.0000 'International Tables Vol C Tables 4.2.6.8 and 6.1.1.4'
F F 0.0171 0.0103 'International Tables Vol C Tables 4.2.6.8 and 6.1.1.4'
N N 0.0061 0.0033 'International Tables Vol C Tables 4.2.6.8 and 6.1.1.4'
O O 0.0106 0.0060 'International Tables Vol C Tables 4.2.6.8 and 6.1.1.4'
S S 0.1246 0.1234 'International Tables Vol C Tables 4.2.6.8 and 6.1.1.4'

loop_
_geom_angle_atom_site_label_1
_geom_angle_atom_site_label_2
_geom_angle_atom_site_label_3
_geom_angle_site_symmetry_1
_geom_angle_site_symmetry_3
_geom_angle
_geom_angle_publ_flag
C2 C1 C6 . . 118.29(11) ?
C2 C1 H1 . . 120.9 ?
C6 C1 H1 . . 120.9 ?
C1 C2 C3 . . 119.11(11) ?
C1 C2 C19 . . 119.69(10) ?
C3 C2 C19 . . 121.20(11) ?
C4 C3 C2 . . 117.82(11) ?
C4 C3 H3 . . 121.1 ?
C2 C3 H3 . . 121.1 ?
N5 C4 C3 . . 124.21(12) ?
N5 C4 H4 . . 117.9 ?
C3 C4 H4 . . 117.9 ?
C4 N5 C6 . . 117.46(11) ?
N5 C6 C1 . . 123.09(11) ?
N5 C6 N7 . . 112.43(11) ?
C1 C6 N7 . . 124.48(11) ?
C8 N7 C6 . . 128.19(11) ?
C8 N7 H7 . . 112.5 ?
C6 N7 H7 . . 119.3 ?
O9 C8 N7 . . 123.12(11) ?
O9 C8 C10 . . 122.05(12) ?
N7 C8 C10 . . 114.71(11) ?
C12 C10 C8 . . 111.44(12) ?
C12 C10 C11 . . 111.51(12) ?
C8 C10 C11 . . 107.76(12) ?
C12 C10 H10 . . 108.7 ?
C8 C10 H10 . . 108.7 ?
C11 C10 H10 . . 108.7 ?
C10 C11 H11A . . 109.5 ?
C10 C11 H11B . . 109.5 ?
H11A C11 H11B . . 109.5 ?
C10 C11 H11C . . 109.5 ?
H11A C11 H11C . . 109.5 ?
H11B C11 H11C . . 109.5 ?
C13 C12 C10 . . 114.68(12) ?
C13 C12 H12A . . 108.6 ?
C10 C12 H12A . . 108.6 ?
C13 C12 H12B . . 108.6 ?
C10 C12 H12B . . 108.6 ?
H12A C12 H12B . . 107.6 ?
C14 C13 C18 . . 118.23(17) ?
C14 C13 C12 . . 121.94(14) ?
C18 C13 C12 . . 119.81(14) ?
C15 C14 C13 . . 120.69(18) ?
C15 C14 H14 . . 119.7 ?
C13 C14 H14 . . 119.7 ?
C16 C15 C14 . . 120.62(19) ?
C16 C15 H15 . . 119.7 ?
C14 C15 H15 . . 119.7 ?
C17 C16 C15 . . 119.40(19) ?
C17 C16 H16 . . 120.3 ?
C15 C16 H16 . . 120.3 ?
C16 C17 C18 . . 120.22(19) ?
C16 C17 H17 . . 119.9 ?
C18 C17 H17 . . 119.9 ?
C17 C18 C13 . . 120.78(17) ?
C17 C18 H18 . . 119.6 ?
C13 C18 H18 . . 119.6 ?
C23 C19 N20 . . 105.65(10) ?
C23 C19 C2 . . 132.66(11) ?
N20 C19 C2 . . 121.69(10) ?
C21 N20 C19 . . 106.55(10) ?
C21 N20 C24 . . 126.79(10) ?
C19 N20 C24 . . 126.61(10) ?
N22 C21 N20 . . 112.37(10) ?
N22 C21 S28 . . 125.54(9) ?
N20 C21 S28 . . 122.07(9) ?
C21 N22 C23 . . 105.42(10) ?
C19 C23 N22 . . 109.99(10) ?
C19 C23 C30 . . 131.29(11) ?
N22 C23 C30 . . 118.63(10) ?
N20 C24 C25 . . 113.73(11) ?
N20 C24 H24A . . 108.8 ?
C25 C24 H24A . . 108.8 ?
N20 C24 H24B . . 108.8 ?
C25 C24 H24B . . 108.8 ?
H24A C24 H24B . . 107.7 ?
O26 C25 C24 . . 109.06(11) ?
O26 C25 H25A . . 109.9 ?
C24 C25 H25A . . 109.9 ?
O26 C25 H25B . . 109.9 ?
C24 C25 H25B . . 109.9 ?
H25A C25 H25B . . 108.3 ?
C25 O26 C27 . . 111.64(14) ?
O26 C27 H27A . . 109.5 ?
O26 C27 H27B . . 109.5 ?
H27A C27 H27B . . 109.5 ?
O26 C27 H27C . . 109.5 ?
H27A C27 H27C . . 109.5 ?
H27B C27 H27C . . 109.5 ?
C21 S28 C29 . . 99.33(7) ?
S28 C29 H29A . . 109.5 ?
S28 C29 H29B . . 109.5 ?
H29A C29 H29B . . 109.5 ?
S28 C29 H29C . . 109.5 ?
H29A C29 H29C . . 109.5 ?
H29B C29 H29C . . 109.5 ?
C36 C30 C31 . . 118.36(11) ?
C36 C30 C23 . . 123.48(11) ?
C31 C30 C23 . . 118.14(11) ?
C32 C31 C30 . . 121.03(12) ?
C32 C31 H31 . . 119.5 ?
C30 C31 H31 . . 119.5 ?
C34 C32 C31 . . 118.56(12) ?
C34 C32 H32 . . 120.7 ?
C31 C32 H32 . . 120.7 ?
F37 C34 C32 . . 118.24(12) ?
F37 C34 C35 . . 118.93(13) ?
C32 C34 C35 . . 122.82(12) ?
C34 C35 C36 . . 118.15(12) ?
C34 C35 H35 . . 120.9 ?
C36 C35 H35 . . 120.9 ?
C35 C36 C30 . . 121.06(12) ?
C35 C36 H36 . . 119.5 ?
C30 C36 H36 . . 119.5 ?

loop_
_geom_bond_atom_site_label_1
_geom_bond_atom_site_label_2
_geom_bond_site_symmetry_2
_geom_bond_distance
_geom_bond_publ_flag
C1 C2 . 1.3926(16) ?
C1 C6 . 1.3963(17) ?
C1 H1 . 0.9500 ?
C2 C3 . 1.3962(17) ?
C2 C19 . 1.4818(16) ?
C3 C4 . 1.3865(19) ?
C3 H3 . 0.9500 ?
C4 N5 . 1.3344(18) ?
C4 H4 . 0.9500 ?
N5 C6 . 1.3429(16) ?
C6 N7 . 1.4047(16) ?
N7 C8 . 1.3584(17) ?
N7 H7 . 0.8242 ?
C8 O9 . 1.2295(16) ?
C8 C10 . 1.5257(17) ?
C10 C12 . 1.524(2) ?
C10 C11 . 1.534(2) ?
C10 H10 . 1.0000 ?
C11 H11A . 0.9800 ?
C11 H11B . 0.9800 ?
C11 H11C . 0.9800 ?
C12 C13 . 1.508(2) ?
C12 H12A . 0.9900 ?
C12 H12B . 0.9900 ?
C13 C14 . 1.388(2) ?
C13 C18 . 1.400(2) ?
C14 C15 . 1.383(3) ?
C14 H14 . 0.9500 ?
C15 C16 . 1.382(3) ?
C15 H15 . 0.9500 ?
C16 C17 . 1.382(3) ?
C16 H16 . 0.9500 ?
C17 C18 . 1.383(3) ?
C17 H17 . 0.9500 ?
C18 H18 . 0.9500 ?
C19 C23 . 1.3730(16) ?
C19 N20 . 1.3891(15) ?
N20 C21 . 1.3638(15) ?
N20 C24 . 1.4670(15) ?
C21 N22 . 1.3111(16) ?
C21 S28 . 1.7511(12) ?
N22 C23 . 1.3882(15) ?
C23 C30 . 1.4700(16) ?
C24 C25 . 1.5106(19) ?
C24 H24A . 0.9900 ?
C24 H24B . 0.9900 ?
C25 O26 . 1.4083(18) ?
C25 H25A . 0.9900 ?
C25 H25B . 0.9900 ?
O26 C27 . 1.416(2) ?
C27 H27A . 0.9800 ?
C27 H27B . 0.9800 ?
C27 H27C . 0.9800 ?
S28 C29 . 1.7902(16) ?
C29 H29A . 0.9800 ?
C29 H29B . 0.9800 ?
C29 H29C . 0.9800 ?
C30 C36 . 1.3962(18) ?
C30 C31 . 1.4026(16) ?
C31 C32 . 1.3867(18) ?
C31 H31 . 0.9500 ?
C32 C34 . 1.369(2) ?
C32 H32 . 0.9500 ?
C34 F37 . 1.3599(15) ?
C34 C35 . 1.381(2) ?
C35 C36 . 1.3924(18) ?
C35 H35 . 0.9500 ?
C36 H36 . 0.9500 ?

loop_
_geom_hbond_atom_site_label_D
_geom_hbond_atom_site_label_H
_geom_hbond_atom_site_label_A
_geom_hbond_site_symmetry_A
_geom_hbond_distance_DH
_geom_hbond_distance_HA
_geom_hbond_distance_DA
_geom_hbond_angle_DHA
N7 H7 O9 2_565 0.82 2.21 3.0250(10) 173

loop_
_geom_torsion_atom_site_label_1
_geom_torsion_atom_site_label_2
_geom_torsion_atom_site_label_3
_geom_torsion_atom_site_label_4
_geom_torsion_site_symmetry_1
_geom_torsion_site_symmetry_2
_geom_torsion_site_symmetry_3
_geom_torsion_site_symmetry_4
_geom_torsion
_geom_torsion_publ_flag
C6 C1 C2 C3 . . . . 0.14(18) ?
C6 C1 C2 C19 . . . . -179.83(11) ?
C1 C2 C3 C4 . . . . 0.12(19) ?
C19 C2 C3 C4 . . . . -179.91(12) ?
C2 C3 C4 N5 . . . . -0.5(2) ?
C3 C4 N5 C6 . . . . 0.6(2) ?
C4 N5 C6 C1 . . . . -0.4(2) ?
C4 N5 C6 N7 . . . . -179.66(13) ?
C2 C1 C6 N5 . . . . -0.02(19) ?
C2 C1 C6 N7 . . . . 179.20(11) ?
N5 C6 N7 C8 . . . . 174.22(13) ?
C1 C6 N7 C8 . . . . -5.1(2) ?
C6 N7 C8 O9 . . . . 3.0(2) ?
C6 N7 C8 C10 . . . . -173.10(13) ?
O9 C8 C10 C12 . . . . 43.35(19) ?
N7 C8 C10 C12 . . . . -140.48(13) ?
O9 C8 C10 C11 . . . . -79.29(17) ?
N7 C8 C10 C11 . . . . 96.87(14) ?
C8 C10 C12 C13 . . . . 71.17(16) ?
C11 C10 C12 C13 . . . . -168.37(12) ?
C10 C12 C13 C14 . . . . -92.71(17) ?
C10 C12 C13 C18 . . . . 88.86(17) ?
C18 C13 C14 C15 . . . . 2.4(2) ?
C12 C13 C14 C15 . . . . -176.06(16) ?
C13 C14 C15 C16 . . . . -0.8(3) ?
C14 C15 C16 C17 . . . . -0.6(3) ?
C15 C16 C17 C18 . . . . 0.2(3) ?
C16 C17 C18 C13 . . . . 1.5(3) ?
C14 C13 C18 C17 . . . . -2.8(2) ?
C12 C13 C18 C17 . . . . 175.69(15) ?
C1 C2 C19 C23 . . . . -73.36(17) ?
C3 C2 C19 C23 . . . . 106.68(16) ?
C1 C2 C19 N20 . . . . 106.75(13) ?
C3 C2 C19 N20 . . . . -73.21(16) ?
C23 C19 N20 C21 . . . . 0.57(12) ?
C2 C19 N20 C21 . . . . -179.52(10) ?
C23 C19 N20 C24 . . . . -177.12(11) ?
C2 C19 N20 C24 . . . . 2.80(18) ?
C19 N20 C21 N22 . . . . -0.15(14) ?
C24 N20 C21 N22 . . . . 177.53(11) ?
C19 N20 C21 S28 . . . . -178.85(9) ?
C24 N20 C21 S28 . . . . -1.17(18) ?
N20 C21 N22 C23 . . . . -0.33(14) ?
S28 C21 N22 C23 . . . . 178.31(9) ?
N20 C19 C23 N22 . . . . -0.79(13) ?
C2 C19 C23 N22 . . . . 179.31(12) ?
N20 C19 C23 C30 . . . . 175.68(12) ?
C2 C19 C23 C30 . . . . -4.2(2) ?
C21 N22 C23 C19 . . . . 0.70(13) ?
C21 N22 C23 C30 . . . . -176.27(10) ?
C21 N20 C24 C25 . . . . 90.03(15) ?
C19 N20 C24 C25 . . . . -92.74(15) ?
N20 C24 C25 O26 . . . . -68.96(15) ?
C24 C25 O26 C27 . . . . -178.65(19) ?
N22 C21 S28 C29 . . . . -23.44(14) ?
N20 C21 S28 C29 . . . . 155.08(13) ?
C19 C23 C30 C36 . . . . -9.4(2) ?
N22 C23 C30 C36 . . . . 166.83(11) ?
C19 C23 C30 C31 . . . . 172.30(12) ?
N22 C23 C30 C31 . . . . -11.49(16) ?
C36 C30 C31 C32 . . . . -1.56(19) ?
C23 C30 C31 C32 . . . . 176.85(11) ?
C30 C31 C32 C34 . . . . 1.4(2) ?
C31 C32 C34 F37 . . . . 179.18(13) ?
C31 C32 C34 C35 . . . . -0.2(2) ?
F37 C34 C35 C36 . . . . 179.91(13) ?
C32 C34 C35 C36 . . . . -0.7(2) ?
C34 C35 C36 C30 . . . . 0.5(2) ?
C31 C30 C36 C35 . . . . 0.62(19) ?
C23 C30 C36 C35 . . . . -177.70(12) ?
